data_9001924
loop_
_publ_author_name
'Evans, B. W.'
'Yang, H.'

_publ_section_title
;
 Fe-Mg order-disorder in tremolite-actinolite-ferro-actinolite at ambient
 and high temperature
 Sample: 67-3701, from Carr Fork Mine, Bingham, Utah in cpx hornfels rock
;
_journal_name_full 'American Mineralogist'
_journal_page_first 458
_journal_page_last 475
_journal_volume 83
_journal_year 1998
_chemical_formula_sum
;Al0.256 Ca1.856 F0.464 Fe1.133 H1.436 K0.09 Mg3.879 Mn0.02 Na0.286 O23.536
 Si7.776 Ti0.02
;
_chemical_name_mineral Actinolite
_space_group_IT_number 12
_symmetry_space_group_name_Hall '-C 2y'
_symmetry_space_group_name_H-M 'C 1 2/m 1'
_cell_angle_alpha 90
_cell_angle_beta 104.77
_cell_angle_gamma 90
_cell_formula_units_Z 2
_cell_length_a 9.866
_cell_length_b 18.098
_cell_length_c 5.284
_cell_volume 912.308
_database_code_amcsd 0001985
_exptl_crystal_density_diffrn 3.117
_cod_original_formula_sum
;Fe1.133 Mn.02 Mg3.879 Ti.02 Al.256 Ca1.856 Na.286 Si7.776 K.09 H1.436 O23.536
 F.464
;
_cod_database_code 9001924

loop_
_space_group_symop_operation_xyz
x,y,z
1/2+x,1/2+y,z
x,-y,z
1/2+x,1/2-y,z
-x,y,-z
1/2-x,1/2+y,-z
-x,-y,-z
1/2-x,1/2-y,-z

loop_
_atom_site_aniso_label
_atom_site_aniso_U_11
_atom_site_aniso_U_22
_atom_site_aniso_U_33
_atom_site_aniso_U_12
_atom_site_aniso_U_13
_atom_site_aniso_U_23
Fe1 0.00599 0.00996 0.00476 0.00000 0.00099 0.00000
Mn1 0.00599 0.00996 0.00476 0.00000 0.00099 0.00000
Mg1 0.00599 0.00996 0.00476 0.00000 0.00099 0.00000
Fe2 0.00461 0.00664 0.00780 0.00000 0.00321 0.00000
Mn2 0.00461 0.00664 0.00780 0.00000 0.00321 0.00000
Mg2 0.00461 0.00664 0.00780 0.00000 0.00321 0.00000
Ti2 0.00461 0.00664 0.00780 0.00000 0.00321 0.00000
Al2 0.00461 0.00664 0.00780 0.00000 0.00321 0.00000
Fe3 0.00784 0.00166 0.00807 0.00000 0.00296 0.00000
Mg3 0.00784 0.00166 0.00807 0.00000 0.00296 0.00000
Fe4 0.00968 0.00830 0.01243 0.00000 0.00691 0.00000
Mn4 0.00968 0.00830 0.01243 0.00000 0.00691 0.00000
Mg4 0.00968 0.00830 0.01243 0.00000 0.00691 0.00000
Ca4 0.00968 0.00830 0.01243 0.00000 0.00691 0.00000
Na4 0.00968 0.00830 0.01243 0.00000 0.00691 0.00000
Si1 0.00461 0.00664 0.00569 -0.00087 0.00198 -0.00094
Al1 0.00461 0.00664 0.00569 -0.00087 0.00198 -0.00094
Si2 0.00415 0.00498 0.00450 0.00000 0.00173 0.00047
O1 0.00461 0.00830 0.00846 0.00000 0.00074 0.00000
O2 0.00461 0.00996 0.00727 0.00087 0.00370 -0.00047
O3 0.00231 0.00996 0.00926 0.00000 0.00000 0.00000
F3 0.00231 0.00996 0.00926 0.00000 0.00000 0.00000
O4 0.00876 0.00830 0.01098 -0.00437 0.00568 -0.00281
O5 0.00415 0.01327 0.00846 -0.00175 0.00099 0.00187
O6 0.00415 0.01162 0.00780 0.00000 0.00123 -0.00328
O7 0.00738 0.00664 0.01455 0.00000 0.00420 0.00000

loop_
_atom_site_label
_atom_site_fract_x
_atom_site_fract_y
_atom_site_fract_z
_atom_site_occupancy
_atom_site_type_symbol
_atom_site_attached_hydrogens
Fe1 0.00000 0.08830 0.50000 0.19700 Fe 0
Mn1 0.00000 0.08830 0.50000 0.00300 Mn 0
Mg1 0.00000 0.08830 0.50000 0.80000 Mg 0
Fe2 0.00000 0.17730 0.00000 0.24600 Fe 0
Mn2 0.00000 0.17730 0.00000 0.00600 Mn 0
Mg2 0.00000 0.17730 0.00000 0.72200 Mg 0
Ti2 0.00000 0.17730 0.00000 0.01000 Ti 0
Al2 0.00000 0.17730 0.00000 0.01600 Al 0
Fe3 0.00000 0.00000 0.00000 0.18300 Fe 0
Mg3 0.00000 0.00000 0.00000 0.81700 Mg 0
Fe4 0.00000 0.27780 0.50000 0.03200 Fe 0
Mn4 0.00000 0.27780 0.50000 0.00100 Mn 0
Mg4 0.00000 0.27780 0.50000 0.00900 Mg 0
Ca4 0.00000 0.27780 0.50000 0.92800 Ca 0
Na4 0.00000 0.27780 0.50000 0.03000 Na 0
Si1 0.28020 0.08410 0.29660 0.94400 Si 0
Al1 0.28020 0.08410 0.29660 0.05600 Al 0
Si2 0.28890 0.17100 0.80450 1.00000 Si 0
NaA(m) 0.04200 0.50000 0.07500 0.11300 Na 0
KA(m) 0.04200 0.50000 0.07500 0.04500 K 0
H 0.15100 0.00000 0.76300 0.71800 H 0
O1 0.11170 0.08650 0.21690 1.00000 O 0
O2 0.11940 0.17140 0.72420 1.00000 O 0
O3 0.10790 0.00000 0.71410 0.76800 O 0
F3 0.10790 0.00000 0.71410 0.23200 F 0
O4 0.36590 0.24780 0.79160 1.00000 O 0
O5 0.34650 0.13480 0.09910 1.00000 O 0
O6 0.34400 0.11840 0.59030 1.00000 O 0
O7 0.33650 0.00000 0.29260 1.00000 O 0

loop_
_cod_changelog_entry_id
_cod_changelog_entry_author
_cod_changelog_entry_date
_cod_changelog_entry_text
1
;cod-tools version 3.8.0
Id: cif_guess_AMCSD_atom_types 9581 2023-05-17 12:35:41Z saulius
;
2023-05-23T09:16:34+03:00
;Derived atom types and hydrogen counts
from atom names that follow the AMCSD naming convention
(Wat == water, O-H == hydroxyl).
;

loop_
_cod_related_entry_id
_cod_related_entry_database
_cod_related_entry_code
1 AMCSD 0001985
